data_4079038
loop_
_publ_author_name
'Yang, Yi-Fan'
'Foo, Cechao'
'Ganguly, Rakesh'
'Li, Yongxin'
'So, Cheuk-Wai'

_publ_section_title
;
 Synthesis of a Tin(II) 1,3-Benzobis(thiophosphinoyl)methanediide Complex
 and Its Reactions with Aluminum Compounds
;
_journal_issue 18
_journal_name_full Organometallics
_journal_page_first 6538
_journal_paper_doi 10.1021/om300345u
_journal_volume 31
_journal_year 2012
_chemical_formula_moiety 'C19 H16 P2 S2'
_chemical_formula_sum 'C19 H16 P2 S2'
_chemical_formula_weight 370.38
_chemical_name_systematic
; 
 ? 
;
_space_group_IT_number 14
_symmetry_cell_setting monoclinic
_symmetry_space_group_name_Hall '-P 2ybc'
_symmetry_space_group_name_H-M 'P 1 21/c 1'
_atom_sites_solution_hydrogens geom
_atom_sites_solution_primary direct
_atom_sites_solution_secondary difmap
_audit_creation_method SHELXL-97
_cell_angle_alpha 90.00
_cell_angle_beta 101.190(2)
_cell_angle_gamma 90.00
_cell_formula_units_Z 4
_cell_length_a 12.3730(6)
_cell_length_b 9.0666(4)
_cell_length_c 16.4623(7)
_cell_measurement_reflns_used 7708
_cell_measurement_temperature 103(2)
_cell_measurement_theta_max 30.55
_cell_measurement_theta_min 2.52
_cell_volume 1811.65(14)
_computing_cell_refinement 'Bruker SAINT'
_computing_data_collection 'Bruker APEX2'
_computing_data_reduction 'Bruker SAINT'
_computing_molecular_graphics 'Bruker SHELXTL'
_computing_publication_material 'Bruker SHELXTL'
_computing_structure_refinement 'SHELXL-97 (Sheldrick, 2008)'
_computing_structure_solution 'SHELXS-97 (Sheldrick, 2008)'
_diffrn_ambient_temperature 103(2)
_diffrn_measured_fraction_theta_full 0.990
_diffrn_measured_fraction_theta_max 0.990
_diffrn_measurement_device_type 'Bruker APEX-II CCD'
_diffrn_measurement_method '\f and \w scans'
_diffrn_radiation_monochromator graphite
_diffrn_radiation_source 'fine-focus sealed tube'
_diffrn_radiation_type MoK\a
_diffrn_radiation_wavelength 0.71073
_diffrn_reflns_av_R_equivalents 0.0387
_diffrn_reflns_av_sigmaI/netI 0.0403
_diffrn_reflns_limit_h_max 15
_diffrn_reflns_limit_h_min -17
_diffrn_reflns_limit_k_max 11
_diffrn_reflns_limit_k_min -13
_diffrn_reflns_limit_l_max 23
_diffrn_reflns_limit_l_min -23
_diffrn_reflns_number 24180
_diffrn_reflns_theta_full 31.11
_diffrn_reflns_theta_max 31.11
_diffrn_reflns_theta_min 1.68
_exptl_absorpt_coefficient_mu 0.466
_exptl_absorpt_correction_T_max 0.9125
_exptl_absorpt_correction_T_min 0.8727
_exptl_absorpt_correction_type multi-scan
_exptl_absorpt_process_details sadabs
_exptl_crystal_colour yellow
_exptl_crystal_density_diffrn 1.358
_exptl_crystal_density_method 'not measured'
_exptl_crystal_description prism
_exptl_crystal_F_000 768
_exptl_crystal_size_max 0.30
_exptl_crystal_size_mid 0.20
_exptl_crystal_size_min 0.20
_refine_diff_density_max 0.422
_refine_diff_density_min -0.298
_refine_diff_density_rms 0.068
_refine_ls_extinction_method none
_refine_ls_goodness_of_fit_ref 1.039
_refine_ls_hydrogen_treatment constr
_refine_ls_matrix_type full
_refine_ls_number_parameters 208
_refine_ls_number_reflns 5762
_refine_ls_number_restraints 0
_refine_ls_restrained_S_all 1.039
_refine_ls_R_factor_all 0.0473
_refine_ls_R_factor_gt 0.0357
_refine_ls_shift/su_max 0.001
_refine_ls_shift/su_mean 0.000
_refine_ls_structure_factor_coef Fsqd
_refine_ls_weighting_details 'calc w=1/[\s^2^(Fo^2^)+(0.0394P)^2^+0.8131P] where P=(Fo^2^+2Fc^2^)/3'
_refine_ls_weighting_scheme calc
_refine_ls_wR_factor_gt 0.0826
_refine_ls_wR_factor_ref 0.0935
_reflns_number_gt 4685
_reflns_number_total 5762
_reflns_threshold_expression >2sigma(I)
_cod_data_source_file om300345u_si_001.cif
_cod_data_source_block scw246
_cod_depositor_comments
;
The following automatic conversions were performed:

'_symmetry_cell_setting' value 'Monoclinic' changed to 'monoclinic'
according to /home/saulius/struct/CIF-dictionaries/cif_core.dic
dictionary named 'cif_core.dic' version 2.4.2 from 2011-04-26.

Automatic conversion script
Id: cif_fix_values 1891 2012-01-12 08:04:46Z andrius 
;
_cod_original_sg_symbol_H-M P2(1)/c
_cod_database_code 4079038

loop_
_symmetry_equiv_pos_as_xyz
'x, y, z'
'-x, y+1/2, -z+1/2'
'-x, -y, -z'
'x, -y-1/2, z-1/2'

loop_
_atom_site_label
_atom_site_type_symbol
_atom_site_fract_x
_atom_site_fract_y
_atom_site_fract_z
_atom_site_U_iso_or_equiv
_atom_site_adp_type
_atom_site_occupancy
_atom_site_symmetry_multiplicity
_atom_site_calc_flag
_atom_site_refinement_flags
C1 C 0.64182(11) 1.03998(18) 0.32129(8) 0.0176(3) Uani 1 1 d .
H1A H 0.6042 1.1184 0.3471 0.021 Uiso 1 1 calc R
H1B H 0.5943 0.9512 0.3148 0.021 Uiso 1 1 calc R
C2 C 0.81105(11) 1.09935(16) 0.23950(8) 0.0148(3) Uani 1 1 d .
C3 C 0.87408(13) 1.14577(18) 0.18235(9) 0.0210(3) Uani 1 1 d .
H3 H 0.8393 1.1847 0.1302 0.025 Uiso 1 1 calc R
C4 C 0.98742(13) 1.13443(19) 0.20238(10) 0.0255(3) Uani 1 1 d .
H4 H 1.0307 1.1659 0.1639 0.031 Uiso 1 1 calc R
C5 C 1.03873(13) 1.0772(2) 0.27872(10) 0.0260(3) Uani 1 1 d .
H5 H 1.1167 1.0678 0.2913 0.031 Uiso 1 1 calc R
C6 C 0.97706(12) 1.03379(18) 0.33655(9) 0.0207(3) Uani 1 1 d .
H6 H 1.0124 0.9967 0.3890 0.025 Uiso 1 1 calc R
C7 C 0.86283(11) 1.04525(16) 0.31678(8) 0.0144(3) Uani 1 1 d .
C8 C 0.61871(12) 0.95063(18) 0.14860(8) 0.0183(3) Uani 1 1 d .
C9 C 0.50965(13) 0.94911(19) 0.10594(9) 0.0235(3) Uani 1 1 d .
H9 H 0.4617 1.0284 0.1121 0.028 Uiso 1 1 calc R
C10 C 0.47137(15) 0.8312(2) 0.05433(9) 0.0315(4) Uani 1 1 d .
H10 H 0.3972 0.8302 0.0250 0.038 Uiso 1 1 calc R
C11 C 0.54062(17) 0.7157(2) 0.04548(9) 0.0340(4) Uani 1 1 d .
H11 H 0.5138 0.6354 0.0102 0.041 Uiso 1 1 calc R
C12 C 0.64898(17) 0.7160(2) 0.08768(11) 0.0354(4) Uani 1 1 d .
H12 H 0.6961 0.6358 0.0816 0.042 Uiso 1 1 calc R
C13 C 0.68880(14) 0.8338(2) 0.13904(10) 0.0292(4) Uani 1 1 d .
H13 H 0.7633 0.8348 0.1675 0.035 Uiso 1 1 calc R
C14 C 0.78606(12) 0.79971(17) 0.40207(8) 0.0182(3) Uani 1 1 d .
C15 C 0.73193(13) 0.70038(19) 0.34322(11) 0.0273(3) Uani 1 1 d .
H15 H 0.6834 0.7353 0.2952 0.033 Uiso 1 1 calc R
C16 C 0.74964(17) 0.5496(2) 0.35551(14) 0.0415(5) Uani 1 1 d .
H16 H 0.7136 0.4815 0.3153 0.050 Uiso 1 1 calc R
C17 C 0.81920(19) 0.4985(2) 0.42560(15) 0.0457(6) Uani 1 1 d .
H17 H 0.8309 0.3955 0.4333 0.055 Uiso 1 1 calc R
C18 C 0.87168(19) 0.5957(2) 0.48435(12) 0.0400(5) Uani 1 1 d .
H18 H 0.9185 0.5597 0.5330 0.048 Uiso 1 1 calc R
C19 C 0.85642(15) 0.74642(18) 0.47279(9) 0.0267(3) Uani 1 1 d .
H19 H 0.8938 0.8135 0.5130 0.032 Uiso 1 1 calc R
P1 P 0.66250(3) 1.10173(4) 0.21910(2) 0.01533(9) Uani 1 1 d .
P2 P 0.77371(3) 0.99715(4) 0.387960(19) 0.01326(8) Uani 1 1 d .
S1 S 0.59579(3) 1.29064(5) 0.18227(2) 0.02642(10) Uani 1 1 d .
S2 S 0.80420(3) 1.10476(4) 0.49246(2) 0.02054(9) Uani 1 1 d .

loop_
_atom_site_aniso_label
_atom_site_aniso_U_11
_atom_site_aniso_U_22
_atom_site_aniso_U_33
_atom_site_aniso_U_23
_atom_site_aniso_U_13
_atom_site_aniso_U_12
C1 0.0143(6) 0.0233(8) 0.0151(5) -0.0026(5) 0.0029(4) 0.0011(6)
C2 0.0141(6) 0.0145(7) 0.0155(5) -0.0001(5) 0.0019(4) 0.0002(5)
C3 0.0245(7) 0.0202(8) 0.0194(6) 0.0044(5) 0.0066(5) -0.0003(6)
C4 0.0235(8) 0.0267(9) 0.0292(7) 0.0043(6) 0.0122(6) -0.0042(7)
C5 0.0139(7) 0.0284(9) 0.0355(8) 0.0025(7) 0.0045(6) -0.0032(6)
C6 0.0153(6) 0.0211(8) 0.0235(6) 0.0033(6) -0.0017(5) -0.0019(6)
C7 0.0155(6) 0.0116(7) 0.0154(5) 0.0001(5) 0.0017(4) -0.0018(5)
C8 0.0192(7) 0.0226(8) 0.0133(5) -0.0034(5) 0.0038(5) -0.0023(6)
C9 0.0225(7) 0.0270(9) 0.0196(6) 0.0039(6) 0.0006(5) -0.0061(7)
C10 0.0349(9) 0.0359(10) 0.0204(7) 0.0049(7) -0.0028(6) -0.0192(8)
C11 0.0535(11) 0.0312(10) 0.0187(6) -0.0088(6) 0.0111(7) -0.0224(9)
C12 0.0457(11) 0.0282(10) 0.0366(9) -0.0156(7) 0.0189(8) -0.0052(8)
C13 0.0268(8) 0.0304(10) 0.0313(8) -0.0137(7) 0.0075(6) -0.0013(7)
C14 0.0222(7) 0.0120(7) 0.0234(6) -0.0004(5) 0.0118(5) -0.0015(6)
C15 0.0227(8) 0.0202(9) 0.0415(9) -0.0097(7) 0.0128(6) -0.0071(7)
C16 0.0380(11) 0.0182(9) 0.0757(14) -0.0175(9) 0.0295(10) -0.0117(8)
C17 0.0560(13) 0.0125(9) 0.0801(15) 0.0069(9) 0.0417(12) 0.0021(9)
C18 0.0587(13) 0.0243(10) 0.0442(10) 0.0147(8) 0.0281(9) 0.0158(9)
C19 0.0395(9) 0.0178(8) 0.0257(7) 0.0054(6) 0.0133(6) 0.0074(7)
P1 0.01453(16) 0.0178(2) 0.01263(14) -0.00245(12) 0.00012(11) 0.00324(14)
P2 0.01615(17) 0.01120(18) 0.01200(14) -0.00024(12) 0.00163(11) -0.00086(13)
S1 0.0291(2) 0.0243(2) 0.02310(17) 0.00023(14) -0.00152(14) 0.01295(17)
S2 0.0307(2) 0.01488(19) 0.01361(14) -0.00265(12) -0.00171(13) 0.00203(15)

loop_
_atom_type_symbol
_atom_type_description
_atom_type_scat_dispersion_real
_atom_type_scat_dispersion_imag
_atom_type_scat_source
C C 0.0033 0.0016 'International Tables Vol C Tables 4.2.6.8 and 6.1.1.4'
H H 0.0000 0.0000 'International Tables Vol C Tables 4.2.6.8 and 6.1.1.4'
P P 0.1023 0.0942 'International Tables Vol C Tables 4.2.6.8 and 6.1.1.4'
S S 0.1246 0.1234 'International Tables Vol C Tables 4.2.6.8 and 6.1.1.4'

loop_
_geom_angle_atom_site_label_1
_geom_angle_atom_site_label_2
_geom_angle_atom_site_label_3
_geom_angle
P2 C1 P1 110.41(7)
P2 C1 H1A 109.6
P1 C1 H1A 109.6
P2 C1 H1B 109.6
P1 C1 H1B 109.6
H1A C1 H1B 108.1
C7 C2 C3 120.08(13)
C7 C2 P1 116.38(10)
C3 C2 P1 123.53(10)
C4 C3 C2 119.35(13)
C4 C3 H3 120.3
C2 C3 H3 120.3
C3 C4 C5 120.45(14)
C3 C4 H4 119.8
C5 C4 H4 119.8
C6 C5 C4 120.63(14)
C6 C5 H5 119.7
C4 C5 H5 119.7
C5 C6 C7 119.16(13)
C5 C6 H6 120.4
C7 C6 H6 120.4
C6 C7 C2 120.30(13)
C6 C7 P2 123.30(10)
C2 C7 P2 116.38(10)
C9 C8 C13 119.79(14)
C9 C8 P1 118.06(12)
C13 C8 P1 122.08(11)
C10 C9 C8 119.79(17)
C10 C9 H9 120.1
C8 C9 H9 120.1
C11 C10 C9 120.24(16)
C11 C10 H10 119.9
C9 C10 H10 119.9
C10 C11 C12 120.44(15)
C10 C11 H11 119.8
C12 C11 H11 119.8
C11 C12 C13 120.01(18)
C11 C12 H12 120.0
C13 C12 H12 120.0
C12 C13 C8 119.73(16)
C12 C13 H13 120.1
C8 C13 H13 120.1
C15 C14 C19 119.53(15)
C15 C14 P2 122.19(12)
C19 C14 P2 118.22(12)
C16 C15 C14 119.46(17)
C16 C15 H15 120.3
C14 C15 H15 120.3
C17 C16 C15 120.40(18)
C17 C16 H16 119.8
C15 C16 H16 119.8
C18 C17 C16 120.42(18)
C18 C17 H17 119.8
C16 C17 H17 119.8
C17 C18 C19 120.12(19)
C17 C18 H18 119.9
C19 C18 H18 119.9
C18 C19 C14 120.06(17)
C18 C19 H19 120.0
C14 C19 H19 120.0
C2 P1 C8 106.14(7)
C2 P1 C1 98.27(6)
C8 P1 C1 106.20(7)
C2 P1 S1 115.08(5)
C8 P1 S1 114.23(5)
C1 P1 S1 115.30(5)
C14 P2 C7 105.94(6)
C14 P2 C1 109.38(7)
C7 P2 C1 98.36(6)
C14 P2 S2 112.65(5)
C7 P2 S2 114.36(5)
C1 P2 S2 114.96(5)

loop_
_geom_bond_atom_site_label_1
_geom_bond_atom_site_label_2
_geom_bond_distance
C1 P2 1.8229(14)
C1 P1 1.8373(14)
C1 H1A 0.9900
C1 H1B 0.9900
C2 C7 1.3976(18)
C2 C3 1.3983(19)
C2 P1 1.8034(14)
C3 C4 1.381(2)
C3 H3 0.9500
C4 C5 1.394(2)
C4 H4 0.9500
C5 C6 1.388(2)
C5 H5 0.9500
C6 C7 1.3913(19)
C6 H6 0.9500
C7 P2 1.8112(14)
C8 C9 1.395(2)
C8 C13 1.397(2)
C8 P1 1.8092(15)
C9 C10 1.390(2)
C9 H9 0.9500
C10 C11 1.378(3)
C10 H10 0.9500
C11 C12 1.385(3)
C11 H11 0.9500
C12 C13 1.392(2)
C12 H12 0.9500
C13 H13 0.9500
C14 C15 1.395(2)
C14 C19 1.398(2)
C14 P2 1.8078(15)
C15 C16 1.393(3)
C15 H15 0.9500
C16 C17 1.379(3)
C16 H16 0.9500
C17 C18 1.375(3)
C17 H17 0.9500
C18 C19 1.387(2)
C18 H18 0.9500
C19 H19 0.9500
P1 S1 1.9463(5)
P2 S2 1.9498(5)
